data_2108801
loop_
_publ_author_name
'Hamilton, Victoria'
'Harris, Connah'
'Hall, Charlie L.'
'Potticary, Jason'
'Cremeens, Matthew E.'
'D'Ambruoso, Gemma D.'
'Matsumoto, Masaomi'
'Warren, Stephen D.'
'Pridmore, Natalie E.'
'Sparkes, Hazel A.'
'Hall, Simon R.'

_publ_section_title
;
 Structural effects of halogen bonding in iodochalcones
;
_journal_issue 3
_journal_name_full 'Acta Crystallographica Section B'
_journal_page_first
;
;
_journal_paper_doi 10.1107/S2052520621002961
_journal_volume 77
_journal_year 2021
_chemical_formula_iupac 'C15 H10 F I O'
_chemical_formula_moiety 'C15 H10 F I O'
_chemical_formula_sum 'C15 H10 F I O'
_chemical_formula_weight 352.13
_chemical_name_common
;
4'-Iodo-3-fluorochalcone
;
_chemical_name_systematic
;
(2<i>E</i>)-3-(3-Fluorophenyl)-1-(4-iodophenyl)prop-2-en-1-one
;
_space_group_crystal_system triclinic
_space_group_IT_number 2
_space_group_name_Hall '-P 1'
_space_group_name_H-M_alt 'P -1'
_atom_sites_solution_hydrogens geom
_atom_sites_solution_primary dual
_atom_sites_solution_secondary difmap
_audit_creation_date 2020-12-02
_audit_creation_method
;
Olex2 1.2
(compiled 2018.05.29 svn.r3508 for OlexSys, GUI svn.r5506)
;
_cell_angle_alpha 103.101(2)
_cell_angle_beta 95.160(2)
_cell_angle_gamma 98.186(2)
_cell_formula_units_Z 4
_cell_length_a 6.1200(2)
_cell_length_b 10.7976(3)
_cell_length_c 20.3875(7)
_cell_measurement_reflns_used 9911
_cell_measurement_temperature 100
_cell_measurement_theta_max 27.94
_cell_measurement_theta_min 2.43
_cell_volume 1288.32(7)
_computing_cell_refinement 'SAINT (Bruker, 2016)'
_computing_data_collection 'APEX2 (Bruker, 2016)'
_computing_data_reduction 'SAINT (Bruker, 2016)'
_computing_molecular_graphics 'OLEX2 (Dolomanov et al., 2009)'
_computing_publication_material 'OLEX2 (Dolomanov et al., 2009)'
_computing_structure_refinement 'SHELXL2018 (Sheldrick, 2015b)'
_computing_structure_solution 'SHELXT (Sheldrick, 2015a)'
_diffrn_ambient_temperature 100
_diffrn_detector 'Bruker area detector'
_diffrn_detector_type 'CCD area detector'
_diffrn_measured_fraction_theta_full 1.000
_diffrn_measured_fraction_theta_max 0.997
_diffrn_measurement_device 'Bruker APEXII Kappa CCD area detector'
_diffrn_measurement_device_type 'Bruker APEXII Kappa CCD area detector'
_diffrn_measurement_method '\f and \w scans'
_diffrn_radiation_monochromator graphite
_diffrn_radiation_type MoK\a
_diffrn_radiation_wavelength 0.71073
_diffrn_reflns_av_R_equivalents 0.0303
_diffrn_reflns_av_unetI/netI 0.0272
_diffrn_reflns_Laue_measured_fraction_full 1.000
_diffrn_reflns_Laue_measured_fraction_max 0.997
_diffrn_reflns_limit_h_max 8
_diffrn_reflns_limit_h_min -6
_diffrn_reflns_limit_k_max 14
_diffrn_reflns_limit_k_min -14
_diffrn_reflns_limit_l_max 26
_diffrn_reflns_limit_l_min -26
_diffrn_reflns_number 23620
_diffrn_reflns_point_group_measured_fraction_full 1.000
_diffrn_reflns_point_group_measured_fraction_max 0.997
_diffrn_reflns_theta_full 25.242
_diffrn_reflns_theta_max 27.974
_diffrn_reflns_theta_min 1.034
_diffrn_source 'fine-focus sealed tube'
_diffrn_standards_number 0
_exptl_absorpt_coefficient_mu 2.482
_exptl_absorpt_correction_T_max 0.7456
_exptl_absorpt_correction_T_min 0.5546
_exptl_absorpt_correction_type multi-scan
_exptl_absorpt_process_details
;
(SADABS; Bruker, 2016)
;
_exptl_crystal_colour 'clear colourless'
_exptl_crystal_colour_lustre clear
_exptl_crystal_colour_primary colourless
_exptl_crystal_density_diffrn 1.815
_exptl_crystal_description block
_exptl_crystal_F_000 680
_exptl_crystal_size_max 0.431
_exptl_crystal_size_mid 0.29
_exptl_crystal_size_min 0.164
_refine_diff_density_max 0.920
_refine_diff_density_min -0.846
_refine_diff_density_rms 0.080
_refine_ls_extinction_method none
_refine_ls_goodness_of_fit_ref 1.042
_refine_ls_hydrogen_treatment constr
_refine_ls_matrix_type full
_refine_ls_number_parameters 325
_refine_ls_number_reflns 6172
_refine_ls_number_restraints 0
_refine_ls_restrained_S_all 1.042
_refine_ls_R_factor_all 0.0290
_refine_ls_R_factor_gt 0.0222
_refine_ls_shift/su_max 0.004
_refine_ls_shift/su_mean 0.000
_refine_ls_structure_factor_coef Fsqd
_refine_ls_weighting_details 'w=1/[\s^2^(Fo^2^)+(0.0222P)^2^+0.4226P] where P=(Fo^2^+2Fc^2^)/3'
_refine_ls_weighting_scheme calc
_refine_ls_wR_factor_gt 0.0491
_refine_ls_wR_factor_ref 0.0512
_reflns_Friedel_coverage 0.000
_reflns_number_gt 5279
_reflns_number_total 6172
_reflns_threshold_expression 'I > 2\s(I)'
_cod_data_source_file bm5139sup1.cif
_cod_data_source_block ep2m
_cod_database_code 2108801
_publcif_datablock.id {af64e5c3-f862-4d02-bf81-e256df6cd3cb}

_shelx_shelxl_version_number 2018/3
_shelx_space_group_comment
;
The symmetry employed for this shelxl refinement is uniquely defined
by the following loop, which should always be used as a source of
symmetry information in preference to the above space-group names.
They are only intended as comments.
;
_exptl_absorpt_special_details
;
SADABS-2016/2 (Bruker,2016/2) was used for absorption correction. 
wR2(int) was 0.0644 before and 0.0421 after correction. The Ratio 
of minimum to maximum transmission is 0.7438. The \l/2 correction 
factor is Not present.
;
_olex2_refinement_description
;
1. Fixed Uiso
 At 1.2 times of:
  All C(H) groups
2.a Aromatic/amide H refined with riding coordinates:
 C2(H2), C3(H3), C5(H5), C6(H6), C8(H8), C9(H9), C11(H11), C13(H13), C14(H14),
 C15(H15), C17(H17), C18(H18), C20(H20), C21(H21), C23(H23), C24(H24), C26(H26),
  C28(H28), C29(H29), C30(H30)
;
_olex2_exptl_crystal_mounting_method 'Mounted on glass capillary using parafin oil'
_olex2_submission_special_instructions 'No special instructions were received'

loop_
_space_group_symop_operation_xyz
'x, y, z'
'-x, -y, -z'

loop_
_atom_site_label
_atom_site_type_symbol
_atom_site_fract_x
_atom_site_fract_y
_atom_site_fract_z
_atom_site_U_iso_or_equiv
_atom_site_adp_type
_atom_site_occupancy
_atom_site_site_symmetry_order
_atom_site_calc_flag
_atom_site_refinement_flags_posn
_atom_site_refinement_flags_adp
_atom_site_refinement_flags_occupancy
_atom_site_disorder_assembly
_atom_site_disorder_group
I1 I 1.36555(2) -0.01728(2) 0.63593(2) 0.02351(5) Uani 1 1 d . . . . .
F1 F 0.4599(2) 0.67105(14) 0.25145(7) 0.0307(3) Uani 1 1 d . . . . .
O1 O 0.6655(3) 0.38312(17) 0.53627(9) 0.0312(4) Uani 1 1 d . . . . .
C1 C 0.8089(4) 0.3402(2) 0.50417(12) 0.0190(5) Uani 1 1 d . . . . .
C2 C 0.8480(4) 0.3726(2) 0.43902(11) 0.0179(4) Uani 1 1 d . . . . .
H2 H 0.960282 0.338856 0.414639 0.021 Uiso 1 1 calc R . . . .
C3 C 0.7264(3) 0.4490(2) 0.41422(11) 0.0179(4) Uani 1 1 d . . . . .
H3 H 0.615966 0.480071 0.440404 0.021 Uiso 1 1 calc R . . . .
C4 C 0.9441(3) 0.2544(2) 0.53183(11) 0.0172(4) Uani 1 1 d . . . . .
C5 C 0.8831(4) 0.2159(2) 0.58929(12) 0.0215(5) Uani 1 1 d . . . . .
H5 H 0.756939 0.243206 0.608501 0.026 Uiso 1 1 calc R . . . .
C6 C 1.0022(4) 0.1390(2) 0.61890(12) 0.0216(5) Uani 1 1 d . . . . .
H6 H 0.958956 0.113591 0.658152 0.026 Uiso 1 1 calc R . . . .
C7 C 1.1868(4) 0.0991(2) 0.59038(11) 0.0190(5) Uani 1 1 d . . . . .
C8 C 1.2509(4) 0.1360(2) 0.53339(12) 0.0212(5) Uani 1 1 d . . . . .
H8 H 1.377503 0.108810 0.514451 0.025 Uiso 1 1 calc R . . . .
C9 C 1.1293(4) 0.2130(2) 0.50399(11) 0.0192(5) Uani 1 1 d . . . . .
H9 H 1.172452 0.237853 0.464585 0.023 Uiso 1 1 calc R . . . .
C10 C 0.7455(3) 0.4897(2) 0.35101(11) 0.0170(4) Uani 1 1 d . . . . .
C11 C 0.5933(4) 0.5627(2) 0.33085(11) 0.0184(4) Uani 1 1 d . . . . .
H11 H 0.481348 0.586984 0.358183 0.022 Uiso 1 1 calc R . . . .
C12 C 0.6081(4) 0.5989(2) 0.27056(11) 0.0209(5) Uani 1 1 d . . . . .
C13 C 0.7660(4) 0.5665(2) 0.22861(12) 0.0247(5) Uani 1 1 d . . . . .
H13 H 0.770657 0.591976 0.187056 0.030 Uiso 1 1 calc R . . . .
C14 C 0.9179(4) 0.4950(3) 0.24956(12) 0.0276(5) Uani 1 1 d . . . . .
H14 H 1.030115 0.471804 0.222103 0.033 Uiso 1 1 calc R . . . .
C15 C 0.9086(4) 0.4569(2) 0.30975(12) 0.0229(5) Uani 1 1 d . . . . .
H15 H 1.014160 0.407912 0.323117 0.027 Uiso 1 1 calc R . . . .
I2 I 1.34320(2) 1.22178(2) 0.27403(2) 0.02419(5) Uani 1 1 d . . . . .
F2 F -0.2840(2) 0.90338(13) -0.06543(8) 0.0326(3) Uani 1 1 d . . . . .
O2 O 0.6838(2) 0.64905(15) 0.07814(8) 0.0209(3) Uani 1 1 d . . . . .
C16 C 0.6377(3) 0.7580(2) 0.08590(11) 0.0163(4) Uani 1 1 d . . . . .
C17 C 0.4295(3) 0.7795(2) 0.05074(11) 0.0179(4) Uani 1 1 d . . . . .
H17 H 0.389537 0.863006 0.059915 0.021 Uiso 1 1 calc R . . . .
C18 C 0.2975(3) 0.6819(2) 0.00618(11) 0.0159(4) Uani 1 1 d . . . . .
H18 H 0.346646 0.600844 -0.001302 0.019 Uiso 1 1 calc R . . . .
C19 C 0.7950(3) 0.8707(2) 0.13102(11) 0.0160(4) Uani 1 1 d . . . . .
C20 C 0.9986(3) 0.8468(2) 0.15839(12) 0.0192(5) Uani 1 1 d . . . . .
H20 H 1.030903 0.761512 0.148211 0.023 Uiso 1 1 calc R . . . .
C21 C 1.1530(4) 0.9455(2) 0.19995(12) 0.0201(5) Uani 1 1 d . . . . .
H21 H 1.290445 0.928546 0.218537 0.024 Uiso 1 1 calc R . . . .
C22 C 1.1047(3) 1.0695(2) 0.21416(11) 0.0184(4) Uani 1 1 d . . . . .
C23 C 0.9043(4) 1.0961(2) 0.18863(12) 0.0218(5) Uani 1 1 d . . . . .
H23 H 0.872002 1.181388 0.199581 0.026 Uiso 1 1 calc R . . . .
C24 C 0.7505(4) 0.9956(2) 0.14655(12) 0.0210(5) Uani 1 1 d . . . . .
H24 H 0.613047 1.013014 0.128215 0.025 Uiso 1 1 calc R . . . .
C25 C 0.0865(3) 0.6851(2) -0.03245(11) 0.0151(4) Uani 1 1 d . . . . .
C26 C 0.0024(4) 0.7995(2) -0.03130(11) 0.0192(5) Uani 1 1 d . . . . .
H26 H 0.084947 0.880309 -0.006366 0.023 Uiso 1 1 calc R . . . .
C27 C -0.2018(4) 0.7921(2) -0.06701(12) 0.0211(5) Uani 1 1 d . . . . .
C28 C -0.3296(4) 0.6781(2) -0.10412(12) 0.0212(5) Uani 1 1 d . . . . .
H28 H -0.470738 0.677240 -0.127992 0.025 Uiso 1 1 calc R . . . .
C29 C -0.2463(4) 0.5647(2) -0.10560(11) 0.0196(5) Uani 1 1 d . . . . .
H29 H -0.330917 0.484526 -0.130658 0.024 Uiso 1 1 calc R . . . .
C30 C -0.0388(4) 0.5682(2) -0.07041(11) 0.0176(4) Uani 1 1 d . . . . .
H30 H 0.018287 0.490306 -0.072212 0.021 Uiso 1 1 calc R . . . .

loop_
_atom_site_aniso_label
_atom_site_aniso_U_11
_atom_site_aniso_U_22
_atom_site_aniso_U_33
_atom_site_aniso_U_23
_atom_site_aniso_U_13
_atom_site_aniso_U_12
I1 0.02484(8) 0.02027(8) 0.02522(9) 0.00778(6) -0.00598(6) 0.00525(6)
F1 0.0384(8) 0.0314(8) 0.0261(8) 0.0131(6) -0.0025(6) 0.0128(7)
O1 0.0326(10) 0.0420(11) 0.0330(10) 0.0219(9) 0.0176(8) 0.0238(9)
C1 0.0180(11) 0.0194(11) 0.0202(11) 0.0067(9) 0.0011(9) 0.0026(9)
C2 0.0187(11) 0.0178(11) 0.0183(11) 0.0053(9) 0.0047(9) 0.0038(9)
C3 0.0167(10) 0.0176(11) 0.0194(11) 0.0042(9) 0.0030(8) 0.0031(8)
C4 0.0166(10) 0.0161(10) 0.0186(11) 0.0046(9) 0.0002(8) 0.0026(8)
C5 0.0192(11) 0.0257(12) 0.0231(12) 0.0102(10) 0.0045(9) 0.0065(9)
C6 0.0239(12) 0.0232(12) 0.0194(11) 0.0099(10) 0.0029(9) 0.0015(9)
C7 0.0208(11) 0.0152(10) 0.0196(11) 0.0043(9) -0.0049(9) 0.0027(9)
C8 0.0183(11) 0.0243(12) 0.0201(11) 0.0028(9) 0.0023(9) 0.0051(9)
C9 0.0220(11) 0.0220(12) 0.0149(11) 0.0060(9) 0.0041(9) 0.0047(9)
C10 0.0188(11) 0.0149(10) 0.0155(11) 0.0027(8) -0.0008(8) 0.0002(8)
C11 0.0206(11) 0.0161(11) 0.0181(11) 0.0038(9) 0.0022(9) 0.0029(9)
C12 0.0253(12) 0.0160(11) 0.0190(11) 0.0047(9) -0.0054(9) 0.0004(9)
C13 0.0317(13) 0.0265(13) 0.0150(11) 0.0076(10) 0.0016(9) -0.0015(10)
C14 0.0271(13) 0.0366(14) 0.0203(12) 0.0067(11) 0.0082(10) 0.0065(11)
C15 0.0221(12) 0.0272(13) 0.0219(12) 0.0079(10) 0.0043(9) 0.0088(10)
I2 0.02082(8) 0.01741(8) 0.02992(9) 0.00138(6) -0.00759(6) 0.00249(6)
F2 0.0301(8) 0.0217(7) 0.0454(9) 0.0080(7) -0.0086(7) 0.0113(6)
O2 0.0214(8) 0.0169(8) 0.0238(8) 0.0044(7) -0.0008(6) 0.0044(6)
C16 0.0157(10) 0.0176(11) 0.0161(11) 0.0045(9) 0.0034(8) 0.0031(8)
C17 0.0167(10) 0.0172(11) 0.0205(11) 0.0056(9) 0.0012(8) 0.0041(8)
C18 0.0154(10) 0.0175(11) 0.0162(10) 0.0060(9) 0.0036(8) 0.0030(8)
C19 0.0147(10) 0.0183(11) 0.0153(10) 0.0047(9) 0.0018(8) 0.0032(8)
C20 0.0190(11) 0.0166(11) 0.0215(11) 0.0030(9) 0.0007(9) 0.0054(9)
C21 0.0154(10) 0.0225(12) 0.0235(12) 0.0069(10) -0.0003(9) 0.0064(9)
C22 0.0168(10) 0.0184(11) 0.0179(11) 0.0027(9) -0.0010(8) 0.0005(8)
C23 0.0206(11) 0.0163(11) 0.0266(12) 0.0019(9) -0.0019(9) 0.0052(9)
C24 0.0174(11) 0.0202(11) 0.0246(12) 0.0049(10) -0.0031(9) 0.0046(9)
C25 0.0150(10) 0.0176(11) 0.0134(10) 0.0049(8) 0.0031(8) 0.0023(8)
C26 0.0209(11) 0.0156(11) 0.0203(11) 0.0043(9) 0.0007(9) 0.0019(9)
C27 0.0244(12) 0.0203(11) 0.0222(12) 0.0095(9) 0.0020(9) 0.0090(9)
C28 0.0162(10) 0.0294(13) 0.0185(11) 0.0079(10) 0.0000(9) 0.0032(9)
C29 0.0199(11) 0.0201(11) 0.0160(11) 0.0019(9) 0.0012(9) -0.0013(9)
C30 0.0215(11) 0.0171(11) 0.0145(10) 0.0039(9) 0.0032(8) 0.0040(9)

loop_
_atom_type_symbol
_atom_type_description
_atom_type_scat_dispersion_real
_atom_type_scat_dispersion_imag
_atom_type_scat_source
C C 0.0033 0.0016 'International Tables Vol C Tables 4.2.6.8 and 6.1.1.4'
H H 0.0000 0.0000 'International Tables Vol C Tables 4.2.6.8 and 6.1.1.4'
F F 0.0171 0.0103 'International Tables Vol C Tables 4.2.6.8 and 6.1.1.4'
I I -0.4742 1.8119 'International Tables Vol C Tables 4.2.6.8 and 6.1.1.4'
O O 0.0106 0.0060 'International Tables Vol C Tables 4.2.6.8 and 6.1.1.4'

loop_
_geom_angle_atom_site_label_1
_geom_angle_atom_site_label_2
_geom_angle_atom_site_label_3
_geom_angle
_geom_angle_site_symmetry_1
_geom_angle_site_symmetry_3
_geom_angle_publ_flag
O1 C1 C2 120.6(2) . . ?
O1 C1 C4 118.9(2) . . ?
C2 C1 C4 120.5(2) . . ?
C1 C2 H2 119.8 . . ?
C3 C2 C1 120.4(2) . . ?
C3 C2 H2 119.8 . . ?
C2 C3 H3 116.6 . . ?
C2 C3 C10 126.8(2) . . ?
C10 C3 H3 116.6 . . ?
C5 C4 C1 117.7(2) . . ?
C5 C4 C9 118.7(2) . . ?
C9 C4 C1 123.6(2) . . ?
C4 C5 H5 119.4 . . ?
C6 C5 C4 121.3(2) . . ?
C6 C5 H5 119.4 . . ?
C5 C6 H6 120.5 . . ?
C5 C6 C7 119.1(2) . . ?
C7 C6 H6 120.5 . . ?
C6 C7 I1 118.55(17) . . ?
C8 C7 I1 120.68(17) . . ?
C8 C7 C6 120.8(2) . . ?
C7 C8 H8 120.2 . . ?
C7 C8 C9 119.6(2) . . ?
C9 C8 H8 120.2 . . ?
C4 C9 H9 119.7 . . ?
C8 C9 C4 120.6(2) . . ?
C8 C9 H9 119.7 . . ?
C11 C10 C3 118.7(2) . . ?
C11 C10 C15 118.9(2) . . ?
C15 C10 C3 122.4(2) . . ?
C10 C11 H11 120.6 . . ?
C12 C11 C10 118.8(2) . . ?
C12 C11 H11 120.6 . . ?
F1 C12 C11 118.5(2) . . ?
F1 C12 C13 118.1(2) . . ?
C13 C12 C11 123.4(2) . . ?
C12 C13 H13 121.4 . . ?
C12 C13 C14 117.2(2) . . ?
C14 C13 H13 121.4 . . ?
C13 C14 H14 119.5 . . ?
C15 C14 C13 121.1(2) . . ?
C15 C14 H14 119.5 . . ?
C10 C15 H15 119.7 . . ?
C14 C15 C10 120.6(2) . . ?
C14 C15 H15 119.7 . . ?
O2 C16 C17 120.59(19) . . ?
O2 C16 C19 119.74(19) . . ?
C17 C16 C19 119.66(18) . . ?
C16 C17 H17 119.9 . . ?
C18 C17 C16 120.2(2) . . ?
C18 C17 H17 119.9 . . ?
C17 C18 H18 116.2 . . ?
C17 C18 C25 127.6(2) . . ?
C25 C18 H18 116.2 . . ?
C20 C19 C16 117.37(19) . . ?
C24 C19 C16 123.86(19) . . ?
C24 C19 C20 118.8(2) . . ?
C19 C20 H20 119.6 . . ?
C21 C20 C19 120.9(2) . . ?
C21 C20 H20 119.6 . . ?
C20 C21 H21 120.5 . . ?
C20 C21 C22 119.1(2) . . ?
C22 C21 H21 120.5 . . ?
C21 C22 I2 119.47(15) . . ?
C23 C22 I2 119.01(17) . . ?
C23 C22 C21 121.5(2) . . ?
C22 C23 H23 120.6 . . ?
C22 C23 C24 118.8(2) . . ?
C24 C23 H23 120.6 . . ?
C19 C24 C23 121.0(2) . . ?
C19 C24 H24 119.5 . . ?
C23 C24 H24 119.5 . . ?
C26 C25 C18 122.73(19) . . ?
C30 C25 C18 118.18(19) . . ?
C30 C25 C26 119.07(19) . . ?
C25 C26 H26 120.8 . . ?
C27 C26 C25 118.4(2) . . ?
C27 C26 H26 120.8 . . ?
F2 C27 C26 118.4(2) . . ?
F2 C27 C28 118.0(2) . . ?
C26 C27 C28 123.7(2) . . ?
C27 C28 H28 121.0 . . ?
C27 C28 C29 118.0(2) . . ?
C29 C28 H28 121.0 . . ?
C28 C29 H29 120.0 . . ?
C28 C29 C30 120.1(2) . . ?
C30 C29 H29 120.0 . . ?
C25 C30 H30 119.6 . . ?
C29 C30 C25 120.7(2) . . ?
C29 C30 H30 119.6 . . ?

loop_
_geom_bond_atom_site_label_1
_geom_bond_atom_site_label_2
_geom_bond_distance
_geom_bond_site_symmetry_2
_geom_bond_publ_flag
I1 C7 2.092(2) . ?
F1 C12 1.363(3) . ?
O1 C1 1.222(3) . ?
C1 C2 1.479(3) . ?
C1 C4 1.495(3) . ?
C2 H2 0.9500 . ?
C2 C3 1.337(3) . ?
C3 H3 0.9500 . ?
C3 C10 1.462(3) . ?
C4 C5 1.393(3) . ?
C4 C9 1.397(3) . ?
C5 H5 0.9500 . ?
C5 C6 1.381(3) . ?
C6 H6 0.9500 . ?
C6 C7 1.394(3) . ?
C7 C8 1.382(3) . ?
C8 H8 0.9500 . ?
C8 C9 1.388(3) . ?
C9 H9 0.9500 . ?
C10 C11 1.394(3) . ?
C10 C15 1.395(3) . ?
C11 H11 0.9500 . ?
C11 C12 1.378(3) . ?
C12 C13 1.377(3) . ?
C13 H13 0.9500 . ?
C13 C14 1.387(3) . ?
C14 H14 0.9500 . ?
C14 C15 1.383(3) . ?
C15 H15 0.9500 . ?
I2 C22 2.100(2) . ?
F2 C27 1.363(2) . ?
O2 C16 1.228(3) . ?
C16 C17 1.479(3) . ?
C16 C19 1.501(3) . ?
C17 H17 0.9500 . ?
C17 C18 1.334(3) . ?
C18 H18 0.9500 . ?
C18 C25 1.460(3) . ?
C19 C20 1.401(3) . ?
C19 C24 1.386(3) . ?
C20 H20 0.9500 . ?
C20 C21 1.381(3) . ?
C21 H21 0.9500 . ?
C21 C22 1.384(3) . ?
C22 C23 1.383(3) . ?
C23 H23 0.9500 . ?
C23 C24 1.393(3) . ?
C24 H24 0.9500 . ?
C25 C26 1.400(3) . ?
C25 C30 1.399(3) . ?
C26 H26 0.9500 . ?
C26 C27 1.371(3) . ?
C27 C28 1.377(3) . ?
C28 H28 0.9500 . ?
C28 C29 1.388(3) . ?
C29 H29 0.9500 . ?
C29 C30 1.393(3) . ?
C30 H30 0.9500 . ?

loop_
_geom_torsion_atom_site_label_1
_geom_torsion_atom_site_label_2
_geom_torsion_atom_site_label_3
_geom_torsion_atom_site_label_4
_geom_torsion
_geom_torsion_site_symmetry_1
_geom_torsion_site_symmetry_2
_geom_torsion_site_symmetry_3
_geom_torsion_site_symmetry_4
_geom_torsion_publ_flag
I1 C7 C8 C9 179.84(16) . . . . ?
F1 C12 C13 C14 178.8(2) . . . . ?
O1 C1 C2 C3 -0.2(3) . . . . ?
O1 C1 C4 C5 7.0(3) . . . . ?
O1 C1 C4 C9 -171.8(2) . . . . ?
C1 C2 C3 C10 179.8(2) . . . . ?
C1 C4 C5 C6 -178.6(2) . . . . ?
C1 C4 C9 C8 178.3(2) . . . . ?
C2 C1 C4 C5 -173.0(2) . . . . ?
C2 C1 C4 C9 8.2(3) . . . . ?
C2 C3 C10 C11 175.5(2) . . . . ?
C2 C3 C10 C15 -3.6(4) . . . . ?
C3 C10 C11 C12 -178.6(2) . . . . ?
C3 C10 C15 C14 178.5(2) . . . . ?
C4 C1 C2 C3 179.7(2) . . . . ?
C4 C5 C6 C7 -0.1(3) . . . . ?
C5 C4 C9 C8 -0.5(3) . . . . ?
C5 C6 C7 I1 179.95(17) . . . . ?
C5 C6 C7 C8 0.2(3) . . . . ?
C6 C7 C8 C9 -0.4(3) . . . . ?
C7 C8 C9 C4 0.5(3) . . . . ?
C9 C4 C5 C6 0.3(3) . . . . ?
C10 C11 C12 F1 -179.47(19) . . . . ?
C10 C11 C12 C13 0.2(3) . . . . ?
C11 C10 C15 C14 -0.6(3) . . . . ?
C11 C12 C13 C14 -0.8(3) . . . . ?
C12 C13 C14 C15 0.7(4) . . . . ?
C13 C14 C15 C10 -0.1(4) . . . . ?
C15 C10 C11 C12 0.5(3) . . . . ?
I2 C22 C23 C24 177.27(17) . . . . ?
F2 C27 C28 C29 -179.8(2) . . . . ?
O2 C16 C17 C18 -5.1(3) . . . . ?
O2 C16 C19 C20 5.0(3) . . . . ?
O2 C16 C19 C24 -175.4(2) . . . . ?
C16 C17 C18 C25 179.4(2) . . . . ?
C16 C19 C20 C21 179.5(2) . . . . ?
C16 C19 C24 C23 -179.7(2) . . . . ?
C17 C16 C19 C20 -174.6(2) . . . . ?
C17 C16 C19 C24 5.1(3) . . . . ?
C17 C18 C25 C26 5.7(4) . . . . ?
C17 C18 C25 C30 -172.4(2) . . . . ?
C18 C25 C26 C27 -177.3(2) . . . . ?
C18 C25 C30 C29 176.9(2) . . . . ?
C19 C16 C17 C18 174.4(2) . . . . ?
C19 C20 C21 C22 -0.3(3) . . . . ?
C20 C19 C24 C23 -0.1(3) . . . . ?
C20 C21 C22 I2 -177.51(17) . . . . ?
C20 C21 C22 C23 1.1(4) . . . . ?
C21 C22 C23 C24 -1.4(4) . . . . ?
C22 C23 C24 C19 0.8(4) . . . . ?
C24 C19 C20 C21 -0.2(3) . . . . ?
C25 C26 C27 F2 179.53(19) . . . . ?
C25 C26 C27 C28 0.0(4) . . . . ?
C26 C25 C30 C29 -1.2(3) . . . . ?
C26 C27 C28 C29 -0.3(4) . . . . ?
C27 C28 C29 C30 -0.2(3) . . . . ?
C28 C29 C30 C25 1.0(3) . . . . ?
C30 C25 C26 C27 0.8(3) . . . . ?

_cod_database_fobs_code 2108801
